data_7238886
loop_
_publ_author_name
'Wu, Dong-Dong'
'Huang, Cheng-Mei'
'Wu, Yi-Han'
'Fun, Hoong-Kun'
'Xu, Jian-Hua'
'Zhang, Yan'

_publ_section_title
;
 Acid-mediated transformation of spirocyclopropyl oxetanes: a facile
 approach to spirocyclopropyl butenolides and \g-butyrolactones
;
_journal_issue 20
_journal_name_full 'RSC Advances'
_journal_page_first 7529
_journal_paper_doi 10.1039/c3ra00178d
_journal_volume 3
_journal_year 2013
_chemical_formula_moiety 'C17 H19 N O4'
_chemical_formula_sum 'C17 H19 N O4'
_chemical_formula_weight 301.33
_space_group_IT_number 61
_space_group_name_Hall '-P 2ac 2ab'
_space_group_name_H-M_alt 'P b c a'
_symmetry_cell_setting orthorhombic
_symmetry_space_group_name_Hall '-P 2ac 2ab'
_symmetry_space_group_name_H-M 'P b c a'
_atom_sites_solution_hydrogens geom
_atom_sites_solution_primary direct
_atom_sites_solution_secondary difmap
_audit_creation_method SHELXL-97
_cell_angle_alpha 90.00
_cell_angle_beta 90.00
_cell_angle_gamma 90.00
_cell_formula_units_Z 8
_cell_length_a 13.3795(7)
_cell_length_b 12.7454(8)
_cell_length_c 17.2339(10)
_cell_measurement_reflns_used 6028
_cell_measurement_temperature 100.0(1)
_cell_measurement_theta_max 32.10
_cell_measurement_theta_min 2.50
_cell_volume 2938.8(3)
_computing_cell_refinement 'SAINT (Bruker, 2009)'
_computing_data_collection 'APEX2 (Bruker, 2009)'
_computing_data_reduction SAINT
_computing_molecular_graphics SHELXTL
_computing_publication_material
;
SHELXTL (Sheldrick, 2008), PLATON (Spek, 2009)
;
_computing_structure_refinement SHELXTL
_computing_structure_solution 'SHELXTL (Sheldrick, 2008)'
_diffrn_ambient_temperature 100.0(1)
_diffrn_measured_fraction_theta_full 0.992
_diffrn_measured_fraction_theta_max 0.992
_diffrn_measurement_device_type
;
Bruker SMART APEXII DUO CCD area-detector diffractometer
;
_diffrn_measurement_method '\f and \w scans'
_diffrn_radiation_monochromator graphite
_diffrn_radiation_source 'fine-focus sealed tube'
_diffrn_radiation_type MoK\a
_diffrn_radiation_wavelength 0.71073
_diffrn_reflns_av_R_equivalents 0.0316
_diffrn_reflns_av_sigmaI/netI 0.0272
_diffrn_reflns_limit_h_max 20
_diffrn_reflns_limit_h_min -19
_diffrn_reflns_limit_k_max 19
_diffrn_reflns_limit_k_min -19
_diffrn_reflns_limit_l_max 25
_diffrn_reflns_limit_l_min -16
_diffrn_reflns_number 20908
_diffrn_reflns_theta_full 32.14
_diffrn_reflns_theta_max 32.14
_diffrn_reflns_theta_min 2.50
_diffrn_standards_number 0
_exptl_absorpt_coefficient_mu 0.097
_exptl_absorpt_correction_T_max 0.9768
_exptl_absorpt_correction_T_min 0.9617
_exptl_absorpt_correction_type multi-scan
_exptl_absorpt_process_details '(<i>SADABS</i>; Bruker, 2009)'
_exptl_crystal_colour colourless
_exptl_crystal_density_diffrn 1.362
_exptl_crystal_density_method 'not measured'
_exptl_crystal_description block
_exptl_crystal_F_000 1280
_exptl_crystal_size_max 0.41
_exptl_crystal_size_mid 0.26
_exptl_crystal_size_min 0.24
_refine_diff_density_max 0.413
_refine_diff_density_min -0.188
_refine_diff_density_rms 0.048
_refine_ls_extinction_method none
_refine_ls_goodness_of_fit_ref 1.035
_refine_ls_hydrogen_treatment mixed
_refine_ls_matrix_type full
_refine_ls_number_parameters 208
_refine_ls_number_reflns 5116
_refine_ls_number_restraints 0
_refine_ls_restrained_S_all 1.035
_refine_ls_R_factor_all 0.0517
_refine_ls_R_factor_gt 0.0405
_refine_ls_shift/su_max 0.001
_refine_ls_shift/su_mean <0.001
_refine_ls_structure_factor_coef Fsqd
_refine_ls_weighting_details 'calc w=1/[\s^2^(Fo^2^)+(0.0590P)^2^+0.6742P] where P=(Fo^2^+2Fc^2^)/3'
_refine_ls_weighting_scheme calc
_refine_ls_wR_factor_gt 0.1059
_refine_ls_wR_factor_ref 0.1143
_reflns_number_gt 4180
_reflns_number_total 5116
_reflns_threshold_expression I>2\s(I)
_cod_data_source_file c3ra00178d.txt
_cod_data_source_block mo_wdd34_0m
_cod_depositor_comments
;
The following automatic conversions were performed:

data item '_symmetry_cell_setting' value 'Orthorhombic' was changed
to 'orthorhombic' in accordance with the
/home/saulius/struct/COD-crude-data/automatic-downloads/DataCite-retrospective/RSC/depositions/lib/dictionaries/cif_core.dic
dictionary named 'cif_core.dic' version 2.4.2 last updated on
2011-04-26.

Automatic conversion script
Id: cif_fix_values 6909 2019-04-08 15:41:33Z antanas 
;
_cod_database_code 7238886

loop_
_symmetry_equiv_pos_as_xyz
'x, y, z'
'-x+1/2, -y, z+1/2'
'-x, y+1/2, -z+1/2'
'x+1/2, -y+1/2, -z'
'-x, -y, -z'
'x-1/2, y, -z-1/2'
'x, -y-1/2, z-1/2'
'-x-1/2, y-1/2, z'

loop_
_atom_site_label
_atom_site_type_symbol
_atom_site_fract_x
_atom_site_fract_y
_atom_site_fract_z
_atom_site_U_iso_or_equiv
_atom_site_adp_type
_atom_site_occupancy
_atom_site_symmetry_multiplicity
_atom_site_calc_flag
_atom_site_refinement_flags
O1 O 0.48543(6) 0.32573(6) 0.25189(5) 0.03228(18) Uani 1 1 d .
O2 O 0.46040(5) 0.69019(6) 0.13529(4) 0.01902(14) Uani 1 1 d .
O3 O 0.40078(6) 0.50951(6) 0.05437(4) 0.02365(15) Uani 1 1 d .
O4 O 0.25286(5) 0.58773(5) 0.04356(4) 0.01999(14) Uani 1 1 d .
N1 N 0.48205(6) 0.49392(7) 0.20751(5) 0.02058(16) Uani 1 1 d .
C1 C 0.40227(7) 0.53318(7) 0.25300(5) 0.01791(17) Uani 1 1 d .
C2 C 0.38686(8) 0.49606(8) 0.32848(5) 0.02357(19) Uani 1 1 d .
H2A H 0.4303 0.4466 0.3494 0.028 Uiso 1 1 calc R
C3 C 0.30728(9) 0.53264(9) 0.37211(5) 0.0260(2) Uani 1 1 d .
H3A H 0.2972 0.5073 0.4221 0.031 Uiso 1 1 calc R
C4 C 0.24249(8) 0.60691(8) 0.34159(5) 0.02389(19) Uani 1 1 d .
H4A H 0.1884 0.6305 0.3706 0.029 Uiso 1 1 calc R
C5 C 0.25896(7) 0.64609(7) 0.26708(5) 0.01903(17) Uani 1 1 d .
H5A H 0.2160 0.6968 0.2472 0.023 Uiso 1 1 calc R
C6 C 0.33855(7) 0.61078(7) 0.22175(5) 0.01586(16) Uani 1 1 d .
C7 C 0.35910(6) 0.65811(7) 0.14104(5) 0.01497(15) Uani 1 1 d .
C8 C 0.34332(7) 0.57558(7) 0.07625(5) 0.01714(16) Uani 1 1 d .
C9 C 0.19922(7) 0.67758(7) 0.07738(5) 0.01781(16) Uani 1 1 d .
C10 C 0.10612(7) 0.63473(8) 0.12018(6) 0.02262(19) Uani 1 1 d .
H10A H 0.0816 0.6803 0.1610 0.027 Uiso 1 1 calc R
H10B H 0.1133 0.5631 0.1384 0.027 Uiso 1 1 calc R
C11 C 0.04821(8) 0.64482(9) 0.04275(6) 0.0289(2) Uani 1 1 d .
H11A H 0.0449 0.5802 0.0132 0.035 Uiso 1 1 calc R
H11B H -0.0174 0.6763 0.0481 0.035 Uiso 1 1 calc R
C12 C 0.12959(8) 0.72172(8) 0.01438(6) 0.0256(2) Uani 1 1 d .
H12A H 0.1523 0.7084 -0.0382 0.031 Uiso 1 1 calc R
H12B H 0.1125 0.7951 0.0215 0.031 Uiso 1 1 calc R
C13 C 0.28216(7) 0.73962(7) 0.11513(5) 0.01593(15) Uani 1 1 d .
C14 C 0.31740(8) 0.83967(7) 0.07690(6) 0.02233(18) Uani 1 1 d .
H14A H 0.3887 0.8536 0.0762 0.027 Uiso 1 1 calc R
H14B H 0.2813 0.8641 0.0316 0.027 Uiso 1 1 calc R
C15 C 0.26457(7) 0.84338(7) 0.15395(5) 0.02048(18) Uani 1 1 d .
H15A H 0.3041 0.8598 0.1995 0.025 Uiso 1 1 calc R
H15B H 0.1968 0.8703 0.1549 0.025 Uiso 1 1 calc R
C16 C 0.51473(7) 0.39299(8) 0.20581(6) 0.02240(19) Uani 1 1 d .
C17 C 0.58852(8) 0.36904(9) 0.14246(7) 0.0293(2) Uani 1 1 d .
H17A H 0.5934 0.2944 0.1357 0.044 Uiso 1 1 calc R
H17B H 0.6528 0.3967 0.1563 0.044 Uiso 1 1 calc R
H17C H 0.5665 0.4007 0.0949 0.044 Uiso 1 1 calc R
H1O2 H 0.4712(11) 0.7298(13) 0.1738(10) 0.038(4) Uiso 1 1 d .
H1N1 H 0.4988(11) 0.5344(13) 0.1700(9) 0.037(4) Uiso 1 1 d .

loop_
_atom_site_aniso_label
_atom_site_aniso_U_11
_atom_site_aniso_U_22
_atom_site_aniso_U_33
_atom_site_aniso_U_23
_atom_site_aniso_U_13
_atom_site_aniso_U_12
O1 0.0338(4) 0.0216(4) 0.0415(4) 0.0104(3) -0.0033(3) 0.0047(3)
O2 0.0170(3) 0.0187(3) 0.0213(3) -0.0003(2) 0.0034(2) -0.0036(2)
O3 0.0285(3) 0.0213(3) 0.0211(3) -0.0047(3) 0.0032(3) 0.0042(3)
O4 0.0244(3) 0.0170(3) 0.0185(3) -0.0037(2) -0.0027(2) 0.0009(3)
N1 0.0224(4) 0.0173(3) 0.0220(4) 0.0027(3) 0.0000(3) 0.0008(3)
C1 0.0207(4) 0.0163(4) 0.0168(3) 0.0004(3) -0.0017(3) -0.0030(3)
C2 0.0310(5) 0.0220(4) 0.0178(4) 0.0042(3) -0.0051(3) -0.0037(4)
C3 0.0370(5) 0.0261(5) 0.0149(3) 0.0023(3) 0.0005(4) -0.0090(4)
C4 0.0297(5) 0.0256(5) 0.0164(4) -0.0023(3) 0.0058(3) -0.0064(4)
C5 0.0219(4) 0.0185(4) 0.0167(3) -0.0013(3) 0.0023(3) -0.0026(3)
C6 0.0194(4) 0.0144(3) 0.0138(3) 0.0000(3) 0.0001(3) -0.0034(3)
C7 0.0167(3) 0.0134(3) 0.0148(3) -0.0003(3) 0.0021(3) -0.0018(3)
C8 0.0218(4) 0.0157(4) 0.0140(3) 0.0007(3) 0.0026(3) -0.0015(3)
C9 0.0213(4) 0.0146(4) 0.0176(3) -0.0011(3) -0.0019(3) 0.0004(3)
C10 0.0201(4) 0.0224(4) 0.0253(4) -0.0023(4) -0.0004(3) -0.0034(4)
C11 0.0240(5) 0.0307(5) 0.0321(5) -0.0056(4) -0.0080(4) -0.0010(4)
C12 0.0303(5) 0.0221(4) 0.0243(4) 0.0008(4) -0.0084(4) 0.0019(4)
C13 0.0198(4) 0.0124(3) 0.0155(3) 0.0004(3) 0.0007(3) -0.0006(3)
C14 0.0282(5) 0.0151(4) 0.0236(4) 0.0039(3) 0.0027(3) -0.0019(4)
C15 0.0242(4) 0.0139(4) 0.0234(4) -0.0027(3) 0.0008(3) 0.0003(3)
C16 0.0185(4) 0.0194(4) 0.0293(4) 0.0017(4) -0.0077(3) 0.0016(3)
C17 0.0254(5) 0.0241(5) 0.0384(5) -0.0028(4) -0.0012(4) 0.0054(4)

loop_
_atom_type_symbol
_atom_type_description
_atom_type_scat_dispersion_real
_atom_type_scat_dispersion_imag
_atom_type_scat_source
C C 0.0033 0.0016 'International Tables Vol C Tables 4.2.6.8 and 6.1.1.4'
H H 0.0000 0.0000 'International Tables Vol C Tables 4.2.6.8 and 6.1.1.4'
N N 0.0061 0.0033 'International Tables Vol C Tables 4.2.6.8 and 6.1.1.4'
O O 0.0106 0.0060 'International Tables Vol C Tables 4.2.6.8 and 6.1.1.4'

loop_
_geom_angle_atom_site_label_1
_geom_angle_atom_site_label_2
_geom_angle_atom_site_label_3
_geom_angle
C7 O2 H1O2 106.3(10)
C8 O4 C9 111.27(7)
C16 N1 C1 126.09(9)
C16 N1 H1N1 118.0(11)
C1 N1 H1N1 113.7(10)
C2 C1 C6 120.14(9)
C2 C1 N1 120.42(9)
C6 C1 N1 119.44(8)
C3 C2 C1 120.28(9)
C3 C2 H2A 119.9
C1 C2 H2A 119.9
C2 C3 C4 120.30(9)
C2 C3 H3A 119.8
C4 C3 H3A 119.8
C3 C4 C5 119.64(9)
C3 C4 H4A 120.2
C5 C4 H4A 120.2
C6 C5 C4 121.35(9)
C6 C5 H5A 119.3
C4 C5 H5A 119.3
C5 C6 C1 118.24(8)
C5 C6 C7 121.02(8)
C1 C6 C7 120.70(8)
O2 C7 C13 115.26(7)
O2 C7 C6 110.26(7)
C13 C7 C6 114.18(7)
O2 C7 C8 105.99(7)
C13 C7 C8 99.15(7)
C6 C7 C8 111.14(7)
O3 C8 O4 121.72(8)
O3 C8 C7 127.98(8)
O4 C8 C7 110.29(7)
O4 C9 C13 102.69(7)
O4 C9 C12 107.49(7)
C13 C9 C12 123.92(8)
O4 C9 C10 107.86(7)
C13 C9 C10 124.82(7)
C12 C9 C10 88.74(7)
C9 C10 C11 87.86(7)
C9 C10 H10A 114.0
C11 C10 H10A 114.0
C9 C10 H10B 114.0
C11 C10 H10B 114.0
H10A C10 H10B 111.2
C12 C11 C10 88.44(7)
C12 C11 H11A 113.9
C10 C11 H11A 113.9
C12 C11 H11B 113.9
C10 C11 H11B 113.9
H11A C11 H11B 111.1
C9 C12 C11 88.36(7)
C9 C12 H12A 113.9
C11 C12 H12A 113.9
C9 C12 H12B 113.9
C11 C12 H12B 113.9
H12A C12 H12B 111.1
C15 C13 C9 122.57(8)
C15 C13 C14 59.97(6)
C9 C13 C14 118.92(7)
C15 C13 C7 125.03(7)
C9 C13 C7 105.36(7)
C14 C13 C7 119.39(8)
C15 C14 C13 59.69(6)
C15 C14 H14A 117.8
C13 C14 H14A 117.8
C15 C14 H14B 117.8
C13 C14 H14B 117.8
H14A C14 H14B 114.9
C13 C15 C14 60.35(6)
C13 C15 H15A 117.7
C14 C15 H15A 117.7
C13 C15 H15B 117.7
C14 C15 H15B 117.7
H15A C15 H15B 114.9
O1 C16 N1 122.84(10)
O1 C16 C17 122.37(10)
N1 C16 C17 114.78(9)
C16 C17 H17A 109.5
C16 C17 H17B 109.5
H17A C17 H17B 109.5
C16 C17 H17C 109.5
H17A C17 H17C 109.5
H17B C17 H17C 109.5

loop_
_geom_bond_atom_site_label_1
_geom_bond_atom_site_label_2
_geom_bond_distance
O1 C16 1.2325(13)
O2 C7 1.4192(11)
O2 H1O2 0.846(17)
O3 C8 1.2010(11)
O4 C8 1.3439(11)
O4 C9 1.4718(11)
N1 C16 1.3590(13)
N1 C1 1.4156(12)
N1 H1N1 0.857(17)
C1 C2 1.3996(13)
C1 C6 1.4125(13)
C2 C3 1.3843(15)
C2 H2A 0.9300
C3 C4 1.3871(16)
C3 H3A 0.9300
C4 C5 1.3953(12)
C4 H4A 0.9300
C5 C6 1.3952(12)
C5 H5A 0.9300
C6 C7 1.5408(11)
C7 C13 1.5291(12)
C7 C8 1.5485(12)
C9 C13 1.5099(12)
C9 C12 1.5372(13)
C9 C10 1.5472(13)
C10 C11 1.5484(14)
C10 H10A 0.9700
C10 H10B 0.9700
C11 C12 1.5444(16)
C11 H11A 0.9700
C11 H11B 0.9700
C12 H12A 0.9700
C12 H12B 0.9700
C13 C15 1.5008(12)
C13 C14 1.5108(12)
C14 C15 1.5050(13)
C14 H14A 0.9700
C14 H14B 0.9700
C15 H15A 0.9700
C15 H15B 0.9700
C16 C17 1.5034(15)
C17 H17A 0.9600
C17 H17B 0.9600
C17 H17C 0.9600

loop_
_geom_hbond_atom_site_label_D
_geom_hbond_atom_site_label_H
_geom_hbond_atom_site_label_A
_geom_hbond_distance_DH
_geom_hbond_distance_HA
_geom_hbond_distance_DA
_geom_hbond_angle_DHA
_geom_hbond_site_symmetry_A
_geom_hbond_publ_flag
O2 H1O2 O1 0.846(17) 1.863(17) 2.7000(11) 169.6(15) 3_655 yes
N1 H1N1 O2 0.857(16) 2.137(16) 2.8090(12) 135.1(14) . yes
C3 H3A O4 0.9300 2.5100 3.4252(12) 168.00 2_565 yes
C10 H10A O1 0.97 2.59 3.5466(14) 170.3 8_665 yes

loop_
_geom_torsion_atom_site_label_1
_geom_torsion_atom_site_label_2
_geom_torsion_atom_site_label_3
_geom_torsion_atom_site_label_4
_geom_torsion
C16 N1 C1 C2 37.78(14)
C16 N1 C1 C6 -142.63(10)
C6 C1 C2 C3 2.05(14)
N1 C1 C2 C3 -178.36(9)
C1 C2 C3 C4 -0.42(15)
C2 C3 C4 C5 -1.17(15)
C3 C4 C5 C6 1.13(15)
C4 C5 C6 C1 0.48(13)
C4 C5 C6 C7 -177.14(8)
C2 C1 C6 C5 -2.06(13)
N1 C1 C6 C5 178.35(8)
C2 C1 C6 C7 175.57(8)
N1 C1 C6 C7 -4.02(12)
C5 C6 C7 O2 128.15(8)
C1 C6 C7 O2 -49.41(11)
C5 C6 C7 C13 -3.48(11)
C1 C6 C7 C13 178.96(8)
C5 C6 C7 C8 -114.61(9)
C1 C6 C7 C8 67.83(10)
C9 O4 C8 O3 -176.60(8)
C9 O4 C8 C7 2.17(9)
O2 C7 C8 O3 37.54(12)
C13 C7 C8 O3 157.26(9)
C6 C7 C8 O3 -82.27(11)
O2 C7 C8 O4 -141.13(7)
C13 C7 C8 O4 -21.41(8)
C6 C7 C8 O4 99.06(8)
C8 O4 C9 C13 18.55(9)
C8 O4 C9 C12 150.68(8)
C8 O4 C9 C10 -114.88(8)
O4 C9 C10 C11 -88.72(8)
C13 C9 C10 C11 150.93(9)
C12 C9 C10 C11 19.26(8)
C9 C10 C11 C12 -19.17(8)
O4 C9 C12 C11 89.03(8)
C13 C9 C12 C11 -151.66(9)
C10 C9 C12 C11 -19.31(8)
C10 C11 C12 C9 19.30(8)
O4 C9 C13 C15 176.32(7)
C12 C9 C13 C15 54.81(12)
C10 C9 C13 C15 -61.02(12)
O4 C9 C13 C14 105.33(9)
C12 C9 C13 C14 -16.19(13)
C10 C9 C13 C14 -132.02(9)
O4 C9 C13 C7 -31.82(8)
C12 C9 C13 C7 -153.33(8)
C10 C9 C13 C7 90.84(10)
O2 C7 C13 C15 -64.57(11)
C6 C7 C13 C15 64.59(11)
C8 C7 C13 C15 -177.19(8)
O2 C7 C13 C9 144.46(7)
C6 C7 C13 C9 -86.37(8)
C8 C7 C13 C9 31.85(8)
O2 C7 C13 C14 7.56(11)
C6 C7 C13 C14 136.73(8)
C8 C7 C13 C14 -105.05(8)
C9 C13 C14 C15 113.02(9)
C7 C13 C14 C15 -115.81(9)
C9 C13 C15 C14 -107.06(9)
C7 C13 C15 C14 106.67(10)
C1 N1 C16 O1 -9.30(16)
C1 N1 C16 C17 169.84(9)
